data_4101973
loop_
_publ_author_name
'Erin M. Leitao'
'Edwin F. van der Eide'
'Patricio E. Romero'
'Warren, E. Piers'
'Robert McDonald'

_publ_section_title
;
 Kinetic and Thermodynamic Analysis of Processes Relevant to Initiation of
 Olefin Metathesis by Ruthenium Phosphonium Alkylidene Catalysts
;
_journal_name_full 'Journal of the American Chemical Society'
_journal_page_first 2784
_journal_page_last 2794
_journal_paper_doi 10.1021/ja910112m
_journal_volume 132
_journal_year 2010
_chemical_formula_moiety 'C35 H52 Cl3 N2 P Ru, 3(C H Cl3)'
_chemical_formula_sum 'C38 H55 Cl12 N2 P Ru'
_chemical_formula_weight 1097.28
_chemical_name_systematic
; 
 ? 
;
_space_group_IT_number 14
_symmetry_cell_setting monoclinic
_symmetry_space_group_name_Hall '-P 2ybc'
_symmetry_space_group_name_H-M 'P 1 21/c 1'
_atom_sites_solution_hydrogens geom
_atom_sites_solution_primary direct
_atom_sites_solution_secondary difmap
_audit_creation_method SHELXL-97
_cell_angle_alpha 90.00
_cell_angle_beta 105.471(2)
_cell_angle_gamma 90.00
_cell_formula_units_Z 4
_cell_length_a 14.2155(18)
_cell_length_b 21.905(3)
_cell_length_c 16.828(2)
_cell_measurement_reflns_used 4936
_cell_measurement_temperature 193(2)
_cell_measurement_theta_max 22.77
_cell_measurement_theta_min 2.38
_cell_volume 5050.2(11)
_computing_cell_refinement 'Bruker SAINT (Bruker, 1997)'
_computing_data_collection 'Bruker SMART (Bruker, 1997)'
_computing_data_reduction 'Bruker SAINT (Bruker, 1997)'
_computing_molecular_graphics 'Bruker SHELXTL (Bruker, 1997)'
_computing_publication_material 'Bruker SHELXTL (Bruker, 1997)'
_computing_structure_refinement 'SHELXL-97 (Sheldrick, 1997)'
_computing_structure_solution 'DIRDIF-96 (Beurskens et al., 1996)'
_diffrn_ambient_temperature 193(2)
_diffrn_detector_area_resol_mean 8.192
_diffrn_measured_fraction_theta_full 0.998
_diffrn_measured_fraction_theta_max 0.998
_diffrn_measurement_device_type 'Bruker PLATFORM diffractometer/SMART 1000 CCD area detector'
_diffrn_measurement_method '\w scans'
_diffrn_radiation_monochromator graphite
_diffrn_radiation_source 'fine-focus sealed tube'
_diffrn_radiation_type MoK\a
_diffrn_radiation_wavelength 0.71073
_diffrn_reflns_av_R_equivalents 0.0458
_diffrn_reflns_av_sigmaI/netI 0.0409
_diffrn_reflns_limit_h_max 17
_diffrn_reflns_limit_h_min -17
_diffrn_reflns_limit_k_max 27
_diffrn_reflns_limit_k_min -27
_diffrn_reflns_limit_l_max 21
_diffrn_reflns_limit_l_min -21
_diffrn_reflns_number 38988
_diffrn_reflns_theta_full 26.40
_diffrn_reflns_theta_max 26.40
_diffrn_reflns_theta_min 1.75
_diffrn_standards_decay_% 0
_diffrn_standards_interval_time 0
_diffrn_standards_number 0
_exptl_absorpt_coefficient_mu 1.006
_exptl_absorpt_correction_T_max 0.9514
_exptl_absorpt_correction_T_min 0.5232
_exptl_absorpt_correction_type multi-scan
_exptl_absorpt_process_details 'SADABS (Sheldrick, 1996)'
_exptl_crystal_colour green
_exptl_crystal_density_diffrn 1.443
_exptl_crystal_density_method 'not measured'
_exptl_crystal_description prism
_exptl_crystal_F_000 2240
_exptl_crystal_size_max 0.74
_exptl_crystal_size_mid 0.18
_exptl_crystal_size_min 0.05
_platon_squeeze_details
;
 Attempts to refine peaks of residual electron density as solvent chloroform
 chlorine or carbon atoms were unsuccessful.  The data were corrected for
 disordered electron density through use of the SQUEEZE procedure (Sluis,
 P. van der; Spek, A. L. Acta Crystallogr. 1990, A46, 194-201) as
 implemented in PLATON (Spek, A.L. Acta Crystallogr. 1990, A46, C34.
 PLATON - a multipurpose crystallographic tool.  Utrecht University, Utrecht,
 The Netherlands).  A total solvent-accessible void volume of 1322.7
 A^3^ (distributed equally between locations at the crystallographic
 inversion center (0, 1/2, 0) and at (-0.17, 0, 0.33)) with a total electron
 count of 469 (consistent with eight molecules of solvent chloroform, or two
 molecules per formula unit of the ruthenium complex molecule, in addition to
 the one CHCl~3~ molecule that was located and refined) was found in the unit
 cell.
;
_refine_diff_density_max 1.562
_refine_diff_density_min -0.743
_refine_diff_density_rms 0.088
_refine_ls_extinction_method none
_refine_ls_goodness_of_fit_ref 1.036
_refine_ls_hydrogen_treatment constr
_refine_ls_matrix_type full
_refine_ls_number_parameters 411
_refine_ls_number_reflns 10339
_refine_ls_number_restraints 14
_refine_ls_restrained_S_all 1.035
_refine_ls_R_factor_all 0.0669
_refine_ls_R_factor_gt 0.0493
_refine_ls_shift/su_max 0.001
_refine_ls_shift/su_mean 0.000
_refine_ls_structure_factor_coef Fsqd
_refine_ls_weighting_details 'calc w=1/[\s^2^(Fo^2^)+(0.0878P)^2^+0.0000P] where P=(Fo^2^+2Fc^2^)/3'
_refine_ls_weighting_scheme calc
_refine_ls_wR_factor_gt 0.1310
_refine_ls_wR_factor_ref 0.1397
_reflns_number_gt 7692
_reflns_number_total 10339
_reflns_threshold_expression I>2\s(I)
_cod_data_source_file ja910112m_si_003.cif
_cod_data_source_block cal0703
_cod_original_cell_volume 5050.3(11)
_cod_original_sg_symbol_H-M 'P 21/c'
_cod_database_code 4101973

loop_
_symmetry_equiv_pos_as_xyz
'x, y, z'
'-x, y+1/2, -z+1/2'
'-x, -y, -z'
'x, -y-1/2, z-1/2'

loop_
_atom_site_label
_atom_site_type_symbol
_atom_site_fract_x
_atom_site_fract_y
_atom_site_fract_z
_atom_site_U_iso_or_equiv
_atom_site_adp_type
_atom_site_occupancy
_atom_site_symmetry_multiplicity
_atom_site_calc_flag
_atom_site_refinement_flags
_atom_site_disorder_assembly
_atom_site_disorder_group
Ru Ru 0.363341(18) 0.282759(11) 0.609417(14) 0.02796(9) Uani 1 1 d . . .
Cl1 Cl 0.26650(6) 0.33988(4) 0.68032(5) 0.03757(19) Uani 1 1 d . . .
Cl2 Cl 0.46220(7) 0.22260(4) 0.54671(5) 0.0417(2) Uani 1 1 d . . .
Cl3 Cl 0.33546(7) 0.19333(4) 0.67745(5) 0.0451(2) Uani 1 1 d . . .
P P 0.22700(7) 0.25167(4) 0.42559(5) 0.0382(2) Uani 1 1 d D . .
N1 N 0.5262(2) 0.36407(12) 0.67934(17) 0.0376(6) Uani 1 1 d . . .
N2 N 0.4337(2) 0.41127(12) 0.57324(16) 0.0362(6) Uani 1 1 d . . .
C1 C 0.2663(2) 0.29884(15) 0.51643(18) 0.0347(7) Uani 1 1 d . A .
H1 H 0.2325 0.3363 0.5157 0.042 Uiso 1 1 calc R . .
C2 C 0.4455(2) 0.35889(14) 0.61606(18) 0.0304(6) Uani 1 1 d . . .
C3 C 0.5750(3) 0.42386(17) 0.6820(2) 0.0529(10) Uani 1 1 d . . .
H3A H 0.6432 0.4190 0.6791 0.063 Uiso 1 1 calc R . .
H3B H 0.5746 0.4466 0.7328 0.063 Uiso 1 1 calc R . .
C4 C 0.5136(3) 0.45552(16) 0.6064(2) 0.0463(9) Uani 1 1 d . . .
H4A H 0.4877 0.4947 0.6210 0.056 Uiso 1 1 calc R . .
H4B H 0.5518 0.4634 0.5661 0.056 Uiso 1 1 calc R . .
C11 C 0.5688(2) 0.31695(15) 0.7369(2) 0.0372(7) Uani 1 1 d . . .
C12 C 0.6383(3) 0.27834(16) 0.7182(2) 0.0419(8) Uani 1 1 d . . .
C13 C 0.6797(3) 0.23313(18) 0.7754(2) 0.0466(9) Uani 1 1 d . . .
H13 H 0.7247 0.2053 0.7626 0.056 Uiso 1 1 calc R . .
C14 C 0.6571(3) 0.22772(17) 0.8499(2) 0.0463(9) Uani 1 1 d . . .
C15 C 0.5919(2) 0.26898(17) 0.8686(2) 0.0415(8) Uani 1 1 d . . .
H15 H 0.5775 0.2663 0.9204 0.050 Uiso 1 1 calc R . .
C16 C 0.5472(2) 0.31430(15) 0.8128(2) 0.0374(7) Uani 1 1 d . . .
C17 C 0.6738(3) 0.2859(2) 0.6423(3) 0.0552(10) Uani 1 1 d . . .
H17A H 0.7254 0.3169 0.6525 0.066 Uiso 1 1 calc R . .
H17B H 0.6194 0.2989 0.5962 0.066 Uiso 1 1 calc R . .
H17C H 0.6997 0.2470 0.6288 0.066 Uiso 1 1 calc R . .
C18 C 0.7095(3) 0.1803(2) 0.9125(3) 0.0626(12) Uani 1 1 d . . .
H18A H 0.6969 0.1394 0.8883 0.075 Uiso 1 1 calc R . .
H18B H 0.6854 0.1826 0.9619 0.075 Uiso 1 1 calc R . .
H18C H 0.7798 0.1883 0.9276 0.075 Uiso 1 1 calc R . .
C19 C 0.4835(3) 0.36175(18) 0.8381(2) 0.0462(9) Uani 1 1 d . . .
H19A H 0.4708 0.3496 0.8903 0.055 Uiso 1 1 calc R . .
H19B H 0.4215 0.3651 0.7954 0.055 Uiso 1 1 calc R . .
H19C H 0.5169 0.4013 0.8450 0.055 Uiso 1 1 calc R . .
C21 C 0.3673(2) 0.42441(13) 0.49472(19) 0.0347(7) Uani 1 1 d . . .
C22 C 0.2881(3) 0.46354(15) 0.4912(2) 0.0421(8) Uani 1 1 d . . .
C23 C 0.2309(3) 0.48041(18) 0.4141(2) 0.0506(9) Uani 1 1 d . . .
H23 H 0.1765 0.5064 0.4109 0.061 Uiso 1 1 calc R . .
C24 C 0.2495(3) 0.46100(18) 0.3420(2) 0.0494(9) Uani 1 1 d . . .
C25 C 0.3293(3) 0.42279(15) 0.3473(2) 0.0416(8) Uani 1 1 d . . .
H25 H 0.3424 0.4084 0.2980 0.050 Uiso 1 1 calc R . .
C26 C 0.3904(2) 0.40518(14) 0.4232(2) 0.0352(7) Uani 1 1 d . . .
C27 C 0.2663(3) 0.48758(18) 0.5689(2) 0.0511(9) Uani 1 1 d . . .
H27A H 0.3097 0.5220 0.5905 0.061 Uiso 1 1 calc R . .
H27B H 0.2769 0.4551 0.6104 0.061 Uiso 1 1 calc R . .
H27C H 0.1982 0.5012 0.5561 0.061 Uiso 1 1 calc R . .
C28 C 0.1849(4) 0.4778(2) 0.2580(3) 0.0715(13) Uani 1 1 d . . .
H28A H 0.1165 0.4776 0.2596 0.086 Uiso 1 1 calc R . .
H28B H 0.1941 0.4482 0.2171 0.086 Uiso 1 1 calc R . .
H28C H 0.2023 0.5187 0.2429 0.086 Uiso 1 1 calc R . .
C29 C 0.4790(3) 0.36789(16) 0.4275(2) 0.0443(8) Uani 1 1 d . . .
H29A H 0.4788 0.3542 0.3720 0.053 Uiso 1 1 calc R . .
H29B H 0.4794 0.3323 0.4629 0.053 Uiso 1 1 calc R . .
H29C H 0.5374 0.3926 0.4506 0.053 Uiso 1 1 calc R . .
C30 C 0.3088(4) 0.25395(19) 0.3618(2) 0.0623(12) Uani 1 1 d . A .
H30A H 0.2839 0.2277 0.3136 0.075 Uiso 1 1 calc R . .
H30B H 0.3732 0.2395 0.3931 0.075 Uiso 1 1 calc R . .
H30C H 0.3141 0.2960 0.3435 0.075 Uiso 1 1 calc R . .
C31 C 0.2142(3) 0.17327(15) 0.4574(2) 0.0415(8) Uani 1 1 d . A .
H31 H 0.2763 0.1631 0.4996 0.050 Uiso 1 1 calc R . .
C32 C 0.2050(4) 0.12735(18) 0.3869(3) 0.0620(11) Uani 1 1 d . . .
H32A H 0.2621 0.1311 0.3640 0.074 Uiso 1 1 calc R A .
H32B H 0.1454 0.1363 0.3422 0.074 Uiso 1 1 calc R . .
C33 C 0.1994(4) 0.0621(2) 0.4185(3) 0.0801(15) Uani 1 1 d . A .
H33A H 0.1907 0.0329 0.3721 0.096 Uiso 1 1 calc R . .
H33B H 0.2612 0.0519 0.4599 0.096 Uiso 1 1 calc R . .
C34 C 0.1145(4) 0.0562(2) 0.4572(4) 0.0848(17) Uani 1 1 d . . .
H34A H 0.0525 0.0651 0.4154 0.102 Uiso 1 1 calc R A .
H34B H 0.1113 0.0138 0.4769 0.102 Uiso 1 1 calc R . .
C35 C 0.1274(4) 0.0999(2) 0.5284(3) 0.0812(16) Uani 1 1 d . A .
H35A H 0.1883 0.0898 0.5710 0.097 Uiso 1 1 calc R . .
H35B H 0.0722 0.0953 0.5534 0.097 Uiso 1 1 calc R . .
C36 C 0.1321(3) 0.1661(2) 0.5007(3) 0.0579(11) Uani 1 1 d . . .
H36A H 0.1445 0.1936 0.5491 0.069 Uiso 1 1 calc R A .
H36B H 0.0689 0.1778 0.4623 0.069 Uiso 1 1 calc R . .
C41A C 0.1031(3) 0.27989(19) 0.3748(4) 0.0428(12) Uiso 0.55 1 d PD A 1
H41A H 0.0658 0.2770 0.4173 0.051 Uiso 0.55 1 calc PR A 1
C42A C 0.0436(4) 0.2444(3) 0.3007(4) 0.0664(16) Uiso 0.55 1 d PD A 1
H42A H 0.0360 0.2018 0.3178 0.080 Uiso 0.55 1 calc PR A 1
H42B H 0.0802 0.2432 0.2581 0.080 Uiso 0.55 1 calc PR A 1
C43A C -0.0569(5) 0.2713(3) 0.2628(5) 0.0694(17) Uiso 0.55 1 d PD A 1
H43A H -0.0967 0.2684 0.3028 0.083 Uiso 0.55 1 calc PR A 1
H43B H -0.0901 0.2477 0.2131 0.083 Uiso 0.55 1 calc PR A 1
C44A C -0.0485(7) 0.3378(3) 0.2395(5) 0.0766(19) Uiso 0.55 1 d PD A 1
H44A H -0.0102 0.3407 0.1984 0.092 Uiso 0.55 1 calc PR A 1
H44B H -0.1143 0.3547 0.2145 0.092 Uiso 0.55 1 calc PR A 1
C45A C 0.0014(4) 0.3744(4) 0.3158(5) 0.0687(18) Uiso 0.55 1 d PD A 1
H45A H -0.0374 0.3726 0.3567 0.082 Uiso 0.55 1 calc PR A 1
H45B H 0.0073 0.4177 0.3009 0.082 Uiso 0.55 1 calc PR A 1
C46A C 0.1020(4) 0.3471(2) 0.3521(5) 0.0538(13) Uiso 0.55 1 d PD A 1
H46A H 0.1348 0.3705 0.4022 0.065 Uiso 0.55 1 calc PR A 1
H46B H 0.1410 0.3524 0.3118 0.065 Uiso 0.55 1 calc PR A 1
C41B C 0.1264(4) 0.2920(3) 0.3521(3) 0.0428(12) Uiso 0.45 1 d PD A 2
H41B H 0.1531 0.3338 0.3483 0.051 Uiso 0.45 1 calc PR A 2
C42B C 0.1012(6) 0.2685(4) 0.2640(4) 0.0664(16) Uiso 0.45 1 d PD A 2
H42C H 0.0763 0.2262 0.2617 0.080 Uiso 0.45 1 calc PR A 2
H42D H 0.1601 0.2687 0.2431 0.080 Uiso 0.45 1 calc PR A 2
C43B C 0.0236(5) 0.3102(5) 0.2114(6) 0.0694(17) Uiso 0.45 1 d PD A 2
H43C H 0.0006 0.2923 0.1555 0.083 Uiso 0.45 1 calc PR A 2
H43D H 0.0537 0.3502 0.2060 0.083 Uiso 0.45 1 calc PR A 2
C44B C -0.0642(7) 0.3206(6) 0.2452(5) 0.0766(19) Uiso 0.45 1 d PD A 2
H44C H -0.1022 0.2822 0.2402 0.092 Uiso 0.45 1 calc PR A 2
H44D H -0.1067 0.3520 0.2114 0.092 Uiso 0.45 1 calc PR A 2
C45B C -0.0364(7) 0.3409(5) 0.3349(5) 0.0687(18) Uiso 0.45 1 d PD A 2
H45C H -0.0953 0.3395 0.3556 0.082 Uiso 0.45 1 calc PR A 2
H45D H -0.0141 0.3838 0.3377 0.082 Uiso 0.45 1 calc PR A 2
C46B C 0.0431(5) 0.3026(4) 0.3915(5) 0.0538(13) Uiso 0.45 1 d PD A 2
H46C H 0.0680 0.3239 0.4449 0.065 Uiso 0.45 1 calc PR A 2
H46D H 0.0157 0.2629 0.4022 0.065 Uiso 0.45 1 calc PR A 2
Cl1S Cl 0.86453(11) 0.36587(8) 0.84459(11) 0.1067(5) Uani 1 1 d . . .
Cl2S Cl 0.73441(15) 0.43322(8) 0.91528(12) 0.1151(6) Uani 1 1 d . . .
Cl3S Cl 0.85599(17) 0.33487(16) 1.00717(14) 0.1890(14) Uani 1 1 d . . .
C1S C 0.7920(4) 0.3621(3) 0.9122(4) 0.0855(16) Uani 1 1 d . . .
H1S H 0.7392 0.3318 0.8888 0.103 Uiso 1 1 calc R . .

loop_
_atom_site_aniso_label
_atom_site_aniso_U_11
_atom_site_aniso_U_22
_atom_site_aniso_U_33
_atom_site_aniso_U_23
_atom_site_aniso_U_13
_atom_site_aniso_U_12
Ru 0.03176(15) 0.02788(14) 0.02464(14) 0.00167(10) 0.00825(10) -0.00093(10)
Cl1 0.0399(4) 0.0424(4) 0.0333(4) 0.0007(3) 0.0148(3) 0.0055(3)
Cl2 0.0514(5) 0.0369(4) 0.0432(5) 0.0003(3) 0.0236(4) 0.0057(4)
Cl3 0.0674(6) 0.0348(4) 0.0391(4) 0.0064(3) 0.0246(4) -0.0011(4)
P 0.0490(5) 0.0345(5) 0.0272(4) -0.0001(3) 0.0033(4) -0.0022(4)
N1 0.0349(15) 0.0368(14) 0.0371(15) 0.0075(12) 0.0027(12) -0.0083(12)
N2 0.0376(15) 0.0331(14) 0.0337(14) 0.0026(11) 0.0020(12) -0.0057(12)
C1 0.0415(19) 0.0355(16) 0.0241(15) 0.0003(13) 0.0036(13) 0.0007(14)
C2 0.0338(16) 0.0317(15) 0.0282(15) 0.0010(12) 0.0123(13) -0.0022(13)
C3 0.054(2) 0.049(2) 0.049(2) 0.0082(18) -0.0003(18) -0.0188(18)
C4 0.051(2) 0.0352(18) 0.048(2) 0.0021(16) 0.0048(17) -0.0125(16)
C11 0.0327(17) 0.0402(18) 0.0353(17) 0.0049(14) 0.0030(14) -0.0074(14)
C12 0.0364(18) 0.049(2) 0.0397(19) 0.0012(16) 0.0096(15) -0.0059(16)
C13 0.0328(19) 0.053(2) 0.053(2) 0.0044(18) 0.0099(16) 0.0004(16)
C14 0.0354(19) 0.052(2) 0.047(2) 0.0126(17) 0.0024(16) -0.0057(16)
C15 0.0322(18) 0.053(2) 0.0370(18) 0.0059(16) 0.0045(15) -0.0106(16)
C16 0.0336(18) 0.0422(18) 0.0340(17) 0.0024(14) 0.0052(14) -0.0108(15)
C17 0.045(2) 0.075(3) 0.049(2) 0.006(2) 0.0181(18) 0.000(2)
C18 0.050(2) 0.073(3) 0.059(3) 0.027(2) 0.006(2) 0.003(2)
C19 0.042(2) 0.055(2) 0.0407(19) -0.0075(17) 0.0087(16) -0.0027(17)
C21 0.0443(19) 0.0255(15) 0.0324(17) 0.0027(13) 0.0066(14) -0.0025(13)
C22 0.049(2) 0.0331(17) 0.0431(19) 0.0014(15) 0.0112(16) 0.0010(15)
C23 0.054(2) 0.048(2) 0.047(2) 0.0036(17) 0.0087(18) 0.0142(18)
C24 0.057(2) 0.049(2) 0.038(2) 0.0075(17) 0.0059(17) 0.0037(18)
C25 0.054(2) 0.0352(17) 0.0371(18) -0.0027(14) 0.0136(16) -0.0045(16)
C26 0.0430(18) 0.0288(15) 0.0358(17) 0.0034(13) 0.0139(15) -0.0015(14)
C27 0.058(2) 0.052(2) 0.046(2) 0.0010(17) 0.0186(19) 0.0111(19)
C28 0.073(3) 0.083(3) 0.050(2) 0.017(2) 0.001(2) 0.019(3)
C29 0.048(2) 0.0397(18) 0.048(2) 0.0027(16) 0.0187(17) 0.0052(16)
C30 0.104(4) 0.052(2) 0.037(2) -0.0097(18) 0.030(2) -0.024(2)
C31 0.0412(19) 0.0346(17) 0.0436(19) 0.0027(15) 0.0023(15) -0.0053(15)
C32 0.086(3) 0.047(2) 0.049(2) -0.0067(19) 0.011(2) -0.007(2)
C33 0.105(4) 0.041(2) 0.082(3) 0.002(2) 0.004(3) -0.011(2)
C34 0.078(3) 0.046(3) 0.117(5) 0.019(3) 0.002(3) -0.016(2)
C35 0.070(3) 0.079(3) 0.096(4) 0.043(3) 0.024(3) -0.003(3)
C36 0.053(2) 0.063(3) 0.059(3) 0.019(2) 0.018(2) -0.003(2)
Cl1S 0.0740(9) 0.1202(13) 0.1211(13) 0.0195(10) 0.0173(9) 0.0041(9)
Cl2S 0.1311(14) 0.0980(11) 0.1151(13) -0.0298(10) 0.0308(11) -0.0143(10)
Cl3S 0.1193(16) 0.307(4) 0.1143(16) 0.106(2) -0.0150(13) -0.033(2)
C1S 0.051(3) 0.084(4) 0.109(4) 0.002(3) -0.001(3) -0.020(3)

loop_
_atom_type_symbol
_atom_type_description
_atom_type_scat_dispersion_real
_atom_type_scat_dispersion_imag
_atom_type_scat_source
C C 0.0033 0.0016 'International Tables Vol C Tables 4.2.6.8 and 6.1.1.4'
H H 0.0000 0.0000 'International Tables Vol C Tables 4.2.6.8 and 6.1.1.4'
N N 0.0061 0.0033 'International Tables Vol C Tables 4.2.6.8 and 6.1.1.4'
P P 0.1023 0.0942 'International Tables Vol C Tables 4.2.6.8 and 6.1.1.4'
Cl Cl 0.1484 0.1585 'International Tables Vol C Tables 4.2.6.8 and 6.1.1.4'
Ru Ru -1.2594 0.8363 'International Tables Vol C Tables 4.2.6.8 and 6.1.1.4'

loop_
_geom_angle_atom_site_label_1
_geom_angle_atom_site_label_2
_geom_angle_atom_site_label_3
_geom_angle
_geom_angle_site_symmetry_1
_geom_angle_site_symmetry_3
_geom_angle_publ_flag
C1 Ru C2 100.48(13) . . ?
C1 Ru Cl3 113.02(11) . . ?
C2 Ru Cl3 145.97(9) . . ?
C1 Ru Cl2 97.37(11) . . ?
C2 Ru Cl2 94.63(9) . . ?
Cl3 Ru Cl2 87.17(3) . . ?
C1 Ru Cl1 85.57(11) . . ?
C2 Ru Cl1 86.68(9) . . ?
Cl3 Ru Cl1 89.93(3) . . ?
Cl2 Ru Cl1 176.50(3) . . ?
C30 P C1 112.97(18) . . ?
C30 P C31 109.65(19) . . ?
C1 P C31 108.84(16) . . ?
C30 P C41B 95.5(3) . . ?
C1 P C41B 107.6(2) . . ?
C31 P C41B 121.8(3) . . ?
C30 P C41A 114.0(3) . . ?
C1 P C41A 104.0(2) . . ?
C31 P C41A 107.07(19) . . ?
C2 N1 C11 126.2(3) . . ?
C2 N1 C3 113.1(3) . . ?
C11 N1 C3 120.5(3) . . ?
C2 N2 C21 128.7(3) . . ?
C2 N2 C4 112.5(3) . . ?
C21 N2 C4 117.7(3) . . ?
P C1 Ru 127.46(19) . . ?
N2 C2 N1 108.1(3) . . ?
N2 C2 Ru 133.5(2) . . ?
N1 C2 Ru 118.1(2) . . ?
N1 C3 C4 102.8(3) . . ?
N2 C4 C3 103.3(3) . . ?
C16 C11 C12 121.5(3) . . ?
C16 C11 N1 119.5(3) . . ?
C12 C11 N1 118.6(3) . . ?
C13 C12 C11 117.8(3) . . ?
C13 C12 C17 119.3(3) . . ?
C11 C12 C17 122.8(3) . . ?
C14 C13 C12 122.0(4) . . ?
C13 C14 C15 118.7(3) . . ?
C13 C14 C18 119.8(4) . . ?
C15 C14 C18 121.4(4) . . ?
C14 C15 C16 121.5(3) . . ?
C11 C16 C15 118.2(3) . . ?
C11 C16 C19 121.6(3) . . ?
C15 C16 C19 120.0(3) . . ?
C26 C21 C22 121.3(3) . . ?
C26 C21 N2 119.1(3) . . ?
C22 C21 N2 119.0(3) . . ?
C23 C22 C21 117.8(3) . . ?
C23 C22 C27 120.7(3) . . ?
C21 C22 C27 121.5(3) . . ?
C24 C23 C22 122.7(4) . . ?
C23 C24 C25 118.3(3) . . ?
C23 C24 C28 122.5(4) . . ?
C25 C24 C28 119.2(4) . . ?
C24 C25 C26 121.5(3) . . ?
C21 C26 C25 118.4(3) . . ?
C21 C26 C29 121.0(3) . . ?
C25 C26 C29 120.6(3) . . ?
C32 C31 C36 112.3(3) . . ?
C32 C31 P 112.6(3) . . ?
C36 C31 P 112.5(3) . . ?
C31 C32 C33 110.1(4) . . ?
C34 C33 C32 110.3(4) . . ?
C35 C34 C33 110.1(4) . . ?
C34 C35 C36 111.5(4) . . ?
C35 C36 C31 109.9(4) . . ?
C42A C41A C46A 108.9(5) . . ?
C42A C41A P 117.5(3) . . ?
C46A C41A P 112.6(3) . . ?
C41A C42A C43A 113.6(5) . . ?
C42A C43A C44A 110.5(7) . . ?
C45A C44A C43A 109.8(7) . . ?
C44A C45A C46A 108.0(7) . . ?
C45A C46A C41A 115.3(5) . . ?
C42B C41B C46B 118.0(6) . . ?
C42B C41B P 115.5(4) . . ?
C46B C41B P 109.6(4) . . ?
C41B C42B C43B 108.1(6) . . ?
C42B C43B C44B 114.4(8) . . ?
C43B C44B C45B 113.2(9) . . ?
C44B C45B C46B 114.4(8) . . ?
C41B C46B C45B 110.2(6) . . ?
Cl3S C1S Cl1S 111.6(3) . . ?
Cl3S C1S Cl2S 114.3(4) . . ?
Cl1S C1S Cl2S 109.8(3) . . ?

loop_
_geom_bond_atom_site_label_1
_geom_bond_atom_site_label_2
_geom_bond_distance
_geom_bond_site_symmetry_2
_geom_bond_publ_flag
Ru C1 1.823(3) . ?
Ru C2 2.022(3) . ?
Ru Cl3 2.3553(9) . ?
Ru Cl2 2.3699(8) . ?
Ru Cl1 2.4002(8) . ?
P C30 1.781(4) . ?
P C1 1.806(3) . ?
P C31 1.823(3) . ?
P C41B 1.847(4) . ?
P C41A 1.848(4) . ?
N1 C2 1.345(4) . ?
N1 C11 1.434(4) . ?
N1 C3 1.477(4) . ?
N2 C2 1.341(4) . ?
N2 C21 1.433(4) . ?
N2 C4 1.485(4) . ?
C3 C4 1.506(5) . ?
C11 C16 1.393(5) . ?
C11 C12 1.399(5) . ?
C12 C13 1.397(5) . ?
C12 C17 1.501(5) . ?
C13 C14 1.381(5) . ?
C14 C15 1.388(5) . ?
C14 C18 1.525(5) . ?
C15 C16 1.397(5) . ?
C16 C19 1.512(5) . ?
C21 C26 1.394(5) . ?
C21 C22 1.404(5) . ?
C22 C23 1.385(5) . ?
C22 C27 1.517(5) . ?
C23 C24 1.377(5) . ?
C24 C25 1.394(5) . ?
C24 C28 1.511(5) . ?
C25 C26 1.394(5) . ?
C26 C29 1.487(5) . ?
C31 C32 1.535(5) . ?
C31 C36 1.538(5) . ?
C32 C33 1.535(6) . ?
C33 C34 1.523(8) . ?
C34 C35 1.507(8) . ?
C35 C36 1.531(6) . ?
C41A C42A 1.520(2) . ?
C41A C46A 1.520(2) . ?
C42A C43A 1.520(2) . ?
C43A C44A 1.520(2) . ?
C44A C45A 1.520(2) . ?
C45A C46A 1.520(2) . ?
C41B C42B 1.520(2) . ?
C41B C46B 1.520(2) . ?
C42B C43B 1.520(2) . ?
C43B C44B 1.520(2) . ?
C44B C45B 1.520(2) . ?
C45B C46B 1.520(2) . ?
Cl1S C1S 1.728(6) . ?
Cl2S C1S 1.768(6) . ?
Cl3S C1S 1.721(6) . ?

loop_
_geom_torsion_atom_site_label_1
_geom_torsion_atom_site_label_2
_geom_torsion_atom_site_label_3
_geom_torsion_atom_site_label_4
_geom_torsion
_geom_torsion_site_symmetry_1
_geom_torsion_site_symmetry_2
_geom_torsion_site_symmetry_3
_geom_torsion_site_symmetry_4
_geom_torsion_publ_flag
C30 P C1 Ru -75.7(3) . . . . ?
C31 P C1 Ru 46.3(3) . . . . ?
C41B P C1 Ru -179.8(3) . . . . ?
C41A P C1 Ru 160.2(3) . . . . ?
C2 Ru C1 P 125.4(2) . . . . ?
Cl3 Ru C1 P -60.8(2) . . . . ?
Cl2 Ru C1 P 29.2(2) . . . . ?
Cl1 Ru C1 P -148.8(2) . . . . ?
C21 N2 C2 N1 169.9(3) . . . . ?
C4 N2 C2 N1 2.6(4) . . . . ?
C21 N2 C2 Ru -16.6(5) . . . . ?
C4 N2 C2 Ru 176.1(3) . . . . ?
C11 N1 C2 N2 -175.4(3) . . . . ?
C3 N1 C2 N2 0.1(4) . . . . ?
C11 N1 C2 Ru 9.9(4) . . . . ?
C3 N1 C2 Ru -174.6(3) . . . . ?
C1 Ru C2 N2 6.5(3) . . . . ?
Cl3 Ru C2 N2 -163.4(2) . . . . ?
Cl2 Ru C2 N2 104.9(3) . . . . ?
Cl1 Ru C2 N2 -78.4(3) . . . . ?
C1 Ru C2 N1 179.5(3) . . . . ?
Cl3 Ru C2 N1 9.7(4) . . . . ?
Cl2 Ru C2 N1 -82.1(2) . . . . ?
Cl1 Ru C2 N1 94.6(2) . . . . ?
C2 N1 C3 C4 -2.5(4) . . . . ?
C11 N1 C3 C4 173.3(3) . . . . ?
C2 N2 C4 C3 -4.0(4) . . . . ?
C21 N2 C4 C3 -172.9(3) . . . . ?
N1 C3 C4 N2 3.6(4) . . . . ?
C2 N1 C11 C16 -96.7(4) . . . . ?
C3 N1 C11 C16 88.1(4) . . . . ?
C2 N1 C11 C12 89.4(4) . . . . ?
C3 N1 C11 C12 -85.9(4) . . . . ?
C16 C11 C12 C13 5.5(5) . . . . ?
N1 C11 C12 C13 179.4(3) . . . . ?
C16 C11 C12 C17 -170.9(3) . . . . ?
N1 C11 C12 C17 2.9(5) . . . . ?
C11 C12 C13 C14 -3.0(5) . . . . ?
C17 C12 C13 C14 173.6(4) . . . . ?
C12 C13 C14 C15 -0.6(5) . . . . ?
C12 C13 C14 C18 -175.9(4) . . . . ?
C13 C14 C15 C16 1.9(5) . . . . ?
C18 C14 C15 C16 177.0(3) . . . . ?
C12 C11 C16 C15 -4.4(5) . . . . ?
N1 C11 C16 C15 -178.2(3) . . . . ?
C12 C11 C16 C19 170.8(3) . . . . ?
N1 C11 C16 C19 -2.9(5) . . . . ?
C14 C15 C16 C11 0.6(5) . . . . ?
C14 C15 C16 C19 -174.7(3) . . . . ?
C2 N2 C21 C26 -79.5(4) . . . . ?
C4 N2 C21 C26 87.2(4) . . . . ?
C2 N2 C21 C22 109.4(4) . . . . ?
C4 N2 C21 C22 -83.8(4) . . . . ?
C26 C21 C22 C23 2.7(5) . . . . ?
N2 C21 C22 C23 173.6(3) . . . . ?
C26 C21 C22 C27 -176.4(3) . . . . ?
N2 C21 C22 C27 -5.5(5) . . . . ?
C21 C22 C23 C24 -0.8(6) . . . . ?
C27 C22 C23 C24 178.3(4) . . . . ?
C22 C23 C24 C25 0.1(6) . . . . ?
C22 C23 C24 C28 177.9(4) . . . . ?
C23 C24 C25 C26 -1.1(6) . . . . ?
C28 C24 C25 C26 -179.1(4) . . . . ?
C22 C21 C26 C25 -3.8(5) . . . . ?
N2 C21 C26 C25 -174.6(3) . . . . ?
C22 C21 C26 C29 174.9(3) . . . . ?
N2 C21 C26 C29 4.1(5) . . . . ?
C24 C25 C26 C21 3.0(5) . . . . ?
C24 C25 C26 C29 -175.8(3) . . . . ?
C30 P C31 C32 -42.3(3) . . . . ?
C1 P C31 C32 -166.4(3) . . . . ?
C41B P C31 C32 67.7(4) . . . . ?
C41A P C31 C32 81.8(4) . . . . ?
C30 P C31 C36 -170.5(3) . . . . ?
C1 P C31 C36 65.4(3) . . . . ?
C41B P C31 C36 -60.5(4) . . . . ?
C41A P C31 C36 -46.4(3) . . . . ?
C36 C31 C32 C33 -54.5(5) . . . . ?
P C31 C32 C33 177.2(3) . . . . ?
C31 C32 C33 C34 56.9(5) . . . . ?
C32 C33 C34 C35 -59.8(5) . . . . ?
C33 C34 C35 C36 59.7(5) . . . . ?
C34 C35 C36 C31 -56.0(5) . . . . ?
C32 C31 C36 C35 53.6(5) . . . . ?
P C31 C36 C35 -178.1(3) . . . . ?
C30 P C41A C42A 63.8(5) . . . . ?
C1 P C41A C42A -172.8(5) . . . . ?
C31 P C41A C42A -57.7(6) . . . . ?
C30 P C41A C46A -63.9(5) . . . . ?
C1 P C41A C46A 59.5(5) . . . . ?
C31 P C41A C46A 174.6(4) . . . . ?
C46A C41A C42A C43A -50.2(8) . . . . ?
P C41A C42A C43A -179.6(5) . . . . ?
C41A C42A C43A C44A 55.8(10) . . . . ?
C42A C43A C44A C45A -59.9(10) . . . . ?
C43A C44A C45A C46A 59.5(9) . . . . ?
C44A C45A C46A C41A -57.7(9) . . . . ?
C42A C41A C46A C45A 52.3(8) . . . . ?
P C41A C46A C45A -175.6(5) . . . . ?
C30 P C41B C42B 48.2(6) . . . . ?
C1 P C41B C42B 164.4(6) . . . . ?
C31 P C41B C42B -69.0(7) . . . . ?
C30 P C41B C46B -175.7(5) . . . . ?
C1 P C41B C46B -59.5(6) . . . . ?
C31 P C41B C46B 67.1(6) . . . . ?
C46B C41B C42B C43B 52.4(10) . . . . ?
P C41B C42B C43B -175.3(6) . . . . ?
C41B C42B C43B C44B -51.3(11) . . . . ?
C42B C43B C44B C45B 51.6(13) . . . . ?
C43B C44B C45B C46B -48.2(14) . . . . ?
C42B C41B C46B C45B -50.3(10) . . . . ?
P C41B C46B C45B 174.8(6) . . . . ?
C44B C45B C46B C41B 46.0(12) . . . . ?

loop_
_platon_squeeze_void_nr
_platon_squeeze_void_average_x
_platon_squeeze_void_average_y
_platon_squeeze_void_average_z
_platon_squeeze_void_volume
_platon_squeeze_void_count_electrons
1 0.007 0.500 0.007 644.3 233.9
2 -0.170 1.000 0.330 644.4 234.7
3 0.028 0.556 0.358 7.5 -0.9
4 0.028 0.944 0.858 7.3 -0.8
5 0.972 0.056 0.142 7.4 -0.6
6 0.972 0.444 0.642 7.2 -0.6
